data_2202242
loop_
_publ_author_name
'R. Krishna'
'P. G. Aravindan'
'M. Yogavel'
'D. Velmurugan'
'S. Shanmuga Sundara Raj'
'H.-K. Fun'
'P. C. Srinivasan'

_publ_section_title
;
 3-(1-Phenylsulfonyl-2-methylindol-3-ylcarbonyl)propanoic acid
;
_journal_issue 6
_journal_name_full 'Acta Crystallographica Section E'
_journal_page_first o875
_journal_page_last o877
_journal_paper_doi 10.1107/S1600536803010596
_journal_volume 59
_journal_year 2003
_chemical_formula_iupac 'C19 H17 N O5 S'
_chemical_formula_moiety 'C19 H17 N O5 S'
_chemical_formula_sum 'C19 H17 N O5 S'
_chemical_formula_weight 371.40
_chemical_name_systematic
;
3-(1-Phenylsulfonyl-2-methylindol-3-ylcarbonyl)propanoic acid
;
_space_group_IT_number 2
_symmetry_cell_setting triclinic
_symmetry_space_group_name_Hall '-P 1'
_symmetry_space_group_name_H-M 'P -1'
_atom_sites_solution_hydrogens geom
_atom_sites_solution_primary direct
_atom_sites_solution_secondary difmap
_audit_creation_method SHELXL-97
_cell_angle_alpha 69.2810(10)
_cell_angle_beta 72.0670(10)
_cell_angle_gamma 70.8780(10)
_cell_formula_units_Z 2
_cell_length_a 8.1825(2)
_cell_length_b 9.97580(10)
_cell_length_c 12.31210(10)
_cell_measurement_reflns_used 3857
_cell_measurement_temperature 293(2)
_cell_measurement_theta_max 28.26
_cell_measurement_theta_min 1.81
_cell_volume 866.92(3)
_computing_cell_refinement 'SAINT (Siemens, 1996)'
_computing_data_collection 'SMART (Siemens, 1996)'
_computing_data_reduction SAINT
_computing_molecular_graphics 'ZORTEP (Zsolnai, 1997) and PLATON (Spek, 1990)'
_computing_publication_material 'SHELXL97 and PARST (Nardelli, 1995)'
_computing_structure_refinement 'SHELXL97 (Sheldrick, 1997)'
_computing_structure_solution 'SHELXS97 (Sheldrick, 1997)'
_diffrn_ambient_temperature 293(2)
_diffrn_measured_fraction_theta_full 0.971
_diffrn_measured_fraction_theta_max 0.971
_diffrn_measurement_device_type 'Siemens SMART CCD area-detector'
_diffrn_measurement_method \w
_diffrn_radiation_monochromator graphite
_diffrn_radiation_source 'fine-focus sealed tube'
_diffrn_radiation_type MoK\a
_diffrn_radiation_wavelength 0.71073
_diffrn_reflns_av_R_equivalents 0.0247
_diffrn_reflns_av_sigmaI/netI 0.0500
_diffrn_reflns_limit_h_max 8
_diffrn_reflns_limit_h_min -10
_diffrn_reflns_limit_k_max 12
_diffrn_reflns_limit_k_min -13
_diffrn_reflns_limit_l_max 13
_diffrn_reflns_limit_l_min -16
_diffrn_reflns_number 6104
_diffrn_reflns_theta_full 28.26
_diffrn_reflns_theta_max 28.26
_diffrn_reflns_theta_min 1.81
_diffrn_standards_decay_% none
_diffrn_standards_number 0
_exptl_absorpt_coefficient_mu 0.218
_exptl_absorpt_correction_type none
_exptl_crystal_colour Colourless
_exptl_crystal_density_diffrn 1.423
_exptl_crystal_density_meas ?
_exptl_crystal_density_method 'not measured'
_exptl_crystal_description Block
_exptl_crystal_F_000 388
_exptl_crystal_size_max 0.46
_exptl_crystal_size_mid 0.42
_exptl_crystal_size_min 0.24
_refine_diff_density_max 0.544
_refine_diff_density_min -0.484
_refine_ls_extinction_method none
_refine_ls_goodness_of_fit_ref 1.028
_refine_ls_hydrogen_treatment constr
_refine_ls_matrix_type full
_refine_ls_number_parameters 236
_refine_ls_number_reflns 4175
_refine_ls_number_restraints 0
_refine_ls_restrained_S_all 1.028
_refine_ls_R_factor_all 0.0698
_refine_ls_R_factor_gt 0.0515
_refine_ls_shift/su_max <0.001
_refine_ls_shift/su_mean 0.000
_refine_ls_structure_factor_coef Fsqd
_refine_ls_weighting_details 'calc w = 1/[\s^2^(Fo^2^)+(0.0910P)^2^] where P = (Fo^2^+2Fc^2^)/3'
_refine_ls_weighting_scheme calc
_refine_ls_wR_factor_gt 0.1359
_refine_ls_wR_factor_ref 0.1493
_reflns_number_gt 3144
_reflns_number_total 4175
_reflns_threshold_expression I>2\s(I)
_cod_data_source_file ww6085.cif
_cod_data_source_block I
_cod_depositor_comments
;
The following automatic conversions were performed:
'_symmetry_cell_setting' value 'Triclinic' changed to 'triclinic'
according to '/home/saulius/struct/CIF-dictionaries/cif_core.dic'
dictionary named 'cif_core.dic' version 2.4.1 from 2010-06-29.

Automatic conversion script
Id: cif_fix_enum 1527 2010-12-29 10:47:43Z saulius 

The following automatic conversions were performed:

'_symmetry_cell_setting' value 'Triclinic' changed to 'triclinic'
according to /home/saulius/struct/CIF-dictionaries/cif_core.dic
dictionary named 'cif_core.dic' version 2.4.1 from 2010-06-29.

Automatic conversion script
Id: cif_fix_values 1715 2011-07-08 13:25:40Z adriana 

The following automatic conversions were performed:

'_exptl_crystal_density_meas' value 'none' was changed to '?' - the
value is perceived as not measured.

Automatic conversion script
Id: cif_fix_values 3008 2015-01-20 13:52:24Z robertas 
;
_cod_original_cell_volume 866.92(2)
_cod_database_code 2202242
_cod_database_fobs_code 2202242

loop_
_symmetry_equiv_pos_as_xyz
'x, y, z'
'-x, -y, -z'

loop_
_atom_site_label
_atom_site_fract_x
_atom_site_fract_y
_atom_site_fract_z
_atom_site_U_iso_or_equiv
_atom_site_adp_type
_atom_site_calc_flag
_atom_site_refinement_flags
_atom_site_occupancy
_atom_site_disorder_assembly
_atom_site_disorder_group
_atom_site_type_symbol
S1 0.50958(6) 0.07847(6) 0.31671(4) 0.04313(17) Uani d . 1 . . S
O1 0.5320(2) -0.07044(18) 0.38969(12) 0.0594(4) Uani d . 1 . . O
O2 0.34092(18) 0.1803(2) 0.33014(14) 0.0592(4) Uani d . 1 . . O
O3 0.5942(3) 0.38243(17) -0.16717(15) 0.0787(6) Uani d . 1 . . O
O4 0.9696(2) 0.34093(18) -0.41035(15) 0.0667(5) Uani d . 1 . . O
O5 0.7594(2) 0.52339(17) -0.48807(15) 0.0655(5) Uani d . 1 . . O
H5 0.8387 0.5671 -0.5141 0.098 Uiso calc R 1 . . H
N1 0.5662(2) 0.06819(18) 0.17460(13) 0.0405(4) Uani d . 1 . . N
C2 0.5299(2) 0.1871(2) 0.07346(16) 0.0402(4) Uani d . 1 . . C
C3 0.6399(2) 0.1493(2) -0.02604(15) 0.0389(4) Uani d . 1 . . C
C4 0.7505(2) 0.0013(2) 0.01113(16) 0.0379(4) Uani d . 1 . . C
C5 0.7065(2) -0.0455(2) 0.13608(16) 0.0390(4) Uani d . 1 . . C
C6 0.7942(3) -0.1812(2) 0.20103(19) 0.0515(5) Uani d . 1 . . C
H6 0.7638 -0.2105 0.2837 0.062 Uiso calc R 1 . . H
C7 0.9275(3) -0.2708(2) 0.1393(2) 0.0549(5) Uani d . 1 . . C
H7 0.9889 -0.3613 0.1810 0.066 Uiso calc R 1 . . H
C8 0.9716(3) -0.2284(2) 0.0158(2) 0.0550(5) Uani d . 1 . . C
H8 1.0607 -0.2915 -0.0239 0.066 Uiso calc R 1 . . H
C9 0.8852(3) -0.0940(2) -0.04857(19) 0.0497(5) Uani d . 1 . . C
H9 0.9160 -0.0665 -0.1313 0.060 Uiso calc R 1 . . H
C10 0.6703(2) 0.1553(2) 0.32291(15) 0.0354(4) Uani d . 1 . . C
C11 0.8229(3) 0.0634(2) 0.36120(17) 0.0429(4) Uani d . 1 . . C
H11 0.8393 -0.0387 0.3870 0.051 Uiso calc R 1 . . H
C12 0.9508(2) 0.1286(3) 0.35991(19) 0.0490(5) Uani d . 1 . . C
H12 1.0545 0.0693 0.3847 0.059 Uiso calc R 1 . . H
C13 0.9246(3) 0.2797(2) 0.32226(19) 0.0499(5) Uani d . 1 . . C
H13 1.0116 0.3218 0.3208 0.060 Uiso calc R 1 . . H
C14 0.7714(3) 0.3693(2) 0.2868(2) 0.0553(5) Uani d . 1 . . C
H14 0.7544 0.4714 0.2625 0.066 Uiso calc R 1 . . H
C15 0.6419(3) 0.3071(2) 0.2873(2) 0.0481(5) Uani d . 1 . . C
H15 0.5375 0.3670 0.2640 0.058 Uiso calc R 1 . . H
C16 0.3821(3) 0.3227(3) 0.0792(2) 0.0580(6) Uani d . 1 . . C
H16A 0.4190 0.3896 0.1013 0.087 Uiso calc R 1 . . H
H16B 0.2805 0.2955 0.1374 0.087 Uiso calc R 1 . . H
H16C 0.3521 0.3700 0.0028 0.087 Uiso calc R 1 . . H
C17 0.6432(3) 0.2493(2) -0.14853(17) 0.0438(4) Uani d . 1 . . C
C18 0.7129(3) 0.1844(2) -0.25187(16) 0.0450(4) Uani d . 1 . . C
H18A 0.6551 0.1068 -0.2368 0.054 Uiso calc R 1 . . H
H18B 0.8389 0.1397 -0.2581 0.054 Uiso calc R 1 . . H
C19 0.6834(3) 0.2986(2) -0.36994(17) 0.0485(5) Uani d . 1 . . C
H19A 0.6893 0.2480 -0.4259 0.058 Uiso calc R 1 . . H
H19B 0.5657 0.3635 -0.3574 0.058 Uiso calc R 1 . . H
C20 0.8174(3) 0.3898(2) -0.42252(16) 0.0453(4) Uani d . 1 . . C

loop_
_atom_site_aniso_label
_atom_site_aniso_U_11
_atom_site_aniso_U_22
_atom_site_aniso_U_33
_atom_site_aniso_U_12
_atom_site_aniso_U_13
_atom_site_aniso_U_23
S1 0.0373(3) 0.0634(3) 0.0339(2) -0.0278(2) 0.00063(18) -0.0130(2)
O1 0.0784(11) 0.0707(10) 0.0356(7) -0.0471(9) -0.0023(7) -0.0048(7)
O2 0.0301(7) 0.0998(12) 0.0534(9) -0.0213(7) 0.0010(6) -0.0317(9)
O3 0.1296(18) 0.0431(9) 0.0502(9) -0.0043(10) -0.0254(10) -0.0082(7)
O4 0.0577(10) 0.0624(10) 0.0679(10) -0.0298(8) -0.0220(8) 0.0167(8)
O5 0.0639(10) 0.0526(9) 0.0722(11) -0.0240(8) -0.0239(8) 0.0080(8)
N1 0.0403(8) 0.0504(9) 0.0327(7) -0.0188(7) -0.0043(6) -0.0099(7)
C2 0.0381(9) 0.0477(10) 0.0391(9) -0.0165(8) -0.0090(7) -0.0112(8)
C3 0.0432(10) 0.0429(10) 0.0341(9) -0.0177(8) -0.0082(7) -0.0085(7)
C4 0.0410(9) 0.0407(9) 0.0359(9) -0.0187(8) -0.0079(7) -0.0078(7)
C5 0.0407(10) 0.0438(10) 0.0371(9) -0.0217(8) -0.0078(7) -0.0071(7)
C6 0.0611(13) 0.0501(11) 0.0420(10) -0.0216(10) -0.0144(9) -0.0013(9)
C7 0.0590(13) 0.0404(10) 0.0622(13) -0.0115(10) -0.0226(11) -0.0036(9)
C8 0.0558(13) 0.0473(12) 0.0588(13) -0.0093(10) -0.0094(10) -0.0171(10)
C9 0.0561(12) 0.0469(11) 0.0430(10) -0.0157(9) -0.0028(9) -0.0131(9)
C10 0.0293(8) 0.0460(10) 0.0314(8) -0.0141(7) -0.0017(6) -0.0111(7)
C11 0.0379(9) 0.0437(10) 0.0444(10) -0.0073(8) -0.0100(8) -0.0109(8)
C12 0.0302(9) 0.0676(14) 0.0510(11) -0.0071(9) -0.0103(8) -0.0220(10)
C13 0.0354(10) 0.0660(13) 0.0576(12) -0.0212(9) -0.0037(9) -0.0257(11)
C14 0.0534(13) 0.0479(11) 0.0699(14) -0.0197(10) -0.0155(11) -0.0143(10)
C15 0.0405(10) 0.0463(11) 0.0587(12) -0.0095(8) -0.0191(9) -0.0100(9)
C16 0.0540(13) 0.0633(14) 0.0521(12) -0.0041(11) -0.0121(10) -0.0196(11)
C17 0.0499(11) 0.0420(10) 0.0391(10) -0.0142(9) -0.0111(8) -0.0069(8)
C18 0.0560(12) 0.0459(10) 0.0350(9) -0.0259(9) -0.0043(8) -0.0063(8)
C19 0.0554(12) 0.0596(12) 0.0349(9) -0.0288(10) -0.0079(8) -0.0067(9)
C20 0.0535(12) 0.0495(11) 0.0322(9) -0.0223(9) -0.0095(8) -0.0019(8)

loop_
_atom_type_symbol
_atom_type_description
_atom_type_scat_dispersion_real
_atom_type_scat_dispersion_imag
_atom_type_scat_source
C C 0.0033 0.0016 'International Tables Vol C Tables 4.2.6.8 and 6.1.1.4'
H H 0.0000 0.0000 'International Tables Vol C Tables 4.2.6.8 and 6.1.1.4'
N N 0.0061 0.0033 'International Tables Vol C Tables 4.2.6.8 and 6.1.1.4'
O O 0.0106 0.0060 'International Tables Vol C Tables 4.2.6.8 and 6.1.1.4'
S S 0.1246 0.1234 'International Tables Vol C Tables 4.2.6.8 and 6.1.1.4'

loop_
_geom_angle_atom_site_label_1
_geom_angle_atom_site_label_2
_geom_angle_atom_site_label_3
_geom_angle
_geom_angle_publ_flag
O2 S1 O1 120.10(10) y
O2 S1 N1 106.90(10) y
O1 S1 N1 105.60(10) y
O2 S1 C10 109.30(10) y
O1 S1 C10 109.90(10) y
N1 S1 C10 103.70(10) y
C20 O5 H5 109.5 ?
C2 N1 C5 108.50(10) y
C2 N1 S1 125.80(10) y
C5 N1 S1 122.60(10) y
C3 C2 N1 108.5(2) ?
C3 C2 C16 127.8(2) ?
N1 C2 C16 123.4(2) ?
C2 C3 C4 108.4(2) ?
C2 C3 C17 123.7(2) ?
C4 C3 C17 127.9(2) ?
C9 C4 C5 118.3(2) ?
C9 C4 C3 134.6(2) ?
C5 C4 C3 107.1(2) ?
C6 C5 C4 122.0(2) ?
C6 C5 N1 130.6(2) ?
C4 C5 N1 107.4(2) ?
C7 C6 C5 118.1(2) ?
C7 C6 H6 121.0 ?
C5 C6 H6 121.0 ?
C6 C7 C8 121.1(2) ?
C6 C7 H7 119.4 ?
C8 C7 H7 119.4 ?
C9 C8 C7 120.9(2) ?
C9 C8 H8 119.6 ?
C7 C8 H8 119.6 ?
C8 C9 C4 119.7(2) ?
C8 C9 H9 120.1 ?
C4 C9 H9 120.1 ?
C15 C10 C11 121.6(2) ?
C15 C10 S1 118.50(10) ?
C11 C10 S1 119.90(10) ?
C10 C11 C12 118.2(2) ?
C10 C11 H11 120.9 ?
C12 C11 H11 120.9 ?
C13 C12 C11 120.4(2) ?
C13 C12 H12 119.8 ?
C11 C12 H12 119.8 ?
C14 C13 C12 120.7(2) ?
C14 C13 H13 119.7 ?
C12 C13 H13 119.7 ?
C13 C14 C15 120.0(2) ?
C13 C14 H14 120.0 ?
C15 C14 H14 120.0 ?
C10 C15 C14 119.1(2) ?
C10 C15 H15 120.4 ?
C14 C15 H15 120.4 ?
C2 C16 H16A 109.5 ?
C2 C16 H16B 109.5 ?
H16A C16 H16B 109.5 ?
C2 C16 H16C 109.5 ?
H16A C16 H16C 109.5 ?
H16B C16 H16C 109.5 ?
O3 C17 C3 121.4(2) ?
O3 C17 C18 119.3(2) ?
C3 C17 C18 119.3(2) ?
C17 C18 C19 113.0(2) ?
C17 C18 H18A 109.0 ?
C19 C18 H18A 109.0 ?
C17 C18 H18B 109.0 ?
C19 C18 H18B 109.0 ?
H18A C18 H18B 107.8 ?
C20 C19 C18 112.6(2) ?
C20 C19 H19A 109.1 ?
C18 C19 H19A 109.1 ?
C20 C19 H19B 109.1 ?
C18 C19 H19B 109.1 ?
H19A C19 H19B 107.8 ?
O4 C20 O5 122.9(2) ?
O4 C20 C19 122.7(2) ?
O5 C20 C19 114.4(2) ?

loop_
_geom_bond_atom_site_label_1
_geom_bond_atom_site_label_2
_geom_bond_site_symmetry_2
_geom_bond_distance
_geom_bond_publ_flag
S1 O2 . 1.422(2) y
S1 O1 . 1.424(2) y
S1 N1 . 1.698(2) y
S1 C10 . 1.757(2) y
O3 C17 . 1.212(2) y
O4 C20 . 1.215(3) y
O5 C20 . 1.309(2) y
O5 H5 . 0.8200 ?
N1 C2 . 1.414(2) y
N1 C5 . 1.422(2) y
C2 C3 . 1.371(3) ?
C2 C16 . 1.497(3) ?
C3 C4 . 1.453(3) ?
C3 C17 . 1.483(2) ?
C4 C9 . 1.402(3) ?
C4 C5 . 1.405(2) ?
C5 C6 . 1.392(3) ?
C6 C7 . 1.377(3) ?
C6 H6 . 0.9300 ?
C7 C8 . 1.388(3) ?
C7 H7 . 0.9300 ?
C8 C9 . 1.378(3) ?
C8 H8 . 0.9300 ?
C9 H9 . 0.9300 ?
C10 C15 . 1.379(3) ?
C10 C11 . 1.389(3) ?
C11 C12 . 1.395(3) ?
C11 H11 . 0.9300 ?
C12 C13 . 1.375(3) ?
C12 H12 . 0.9300 ?
C13 C14 . 1.374(3) ?
C13 H13 . 0.9300 ?
C14 C15 . 1.390(3) ?
C14 H14 . 0.9300 ?
C15 H15 . 0.9300 ?
C16 H16A . 0.9600 ?
C16 H16B . 0.9600 ?
C16 H16C . 0.9600 ?
C17 C18 . 1.502(3) ?
C18 C19 . 1.527(3) ?
C18 H18A . 0.9700 ?
C18 H18B . 0.9700 ?
C19 C20 . 1.499(3) ?
C19 H19A . 0.9700 ?
C19 H19B . 0.9700 ?

loop_
_geom_hbond_atom_site_label_D
_geom_hbond_atom_site_label_H
_geom_hbond_atom_site_label_A
_geom_hbond_site_symmetry_A
_geom_hbond_distance_DH
_geom_hbond_distance_HA
_geom_hbond_distance_DA
_geom_hbond_angle_DHA
C6 H6 O1 . 0.93 2.30 2.901(3) 122
C16 H16B O2 . 0.96 2.37 2.871(3) 112
C16 H16C O3 . 0.96 2.40 2.954(3) 117
C18 H18B O4 . 0.97 2.49 2.851(3) 102
O5 H5 O4 2_764 0.82 1.90 2.715(2) 173
C15 H15 O3 2_665 0.93 2.40 3.180(3) 142
C8 H8 Cg 2_755 0.93 3.39 3.997(2) 125
C9 H9 Cg 2_755 0.93 3.19 3.893(2) 134
C19 H19A Cg 1_554 0.97 3.04 3.910(3) 150

loop_
_geom_torsion_atom_site_label_1
_geom_torsion_atom_site_label_2
_geom_torsion_atom_site_label_3
_geom_torsion_atom_site_label_4
_geom_torsion
_geom_torsion_publ_flag
O2 S1 N1 C2 36.8(2) ?
O1 S1 N1 C2 165.8(2) ?
C10 S1 N1 C2 -78.7(2) y
O2 S1 N1 C5 -165.80(10) ?
O1 S1 N1 C5 -36.8(2) ?
C10 S1 N1 C5 78.8(2) y
C5 N1 C2 C3 1.3(2) ?
S1 N1 C2 C3 161.40(10) ?
C5 N1 C2 C16 176.0(2) ?
S1 N1 C2 C16 -23.9(3) y
N1 C2 C3 C4 0.3(2) ?
C16 C2 C3 C4 -174.1(2) ?
N1 C2 C3 C17 -178.0(2) ?
C16 C2 C3 C17 7.6(3) ?
C2 C3 C4 C9 -179.7(2) ?
C17 C3 C4 C9 -1.5(3) ?
C2 C3 C4 C5 -1.9(2) ?
C17 C3 C4 C5 176.4(2) ?
C9 C4 C5 C6 1.1(3) ?
C3 C4 C5 C6 -177.1(2) ?
C9 C4 C5 N1 -179.1(2) ?
C3 C4 C5 N1 2.7(2) ?
C2 N1 C5 C6 177.3(2) ?
S1 N1 C5 C6 16.4(3) y
C2 N1 C5 C4 -2.5(2) ?
S1 N1 C5 C4 -163.40(10) ?
C4 C5 C6 C7 -0.2(3) ?
N1 C5 C6 C7 -179.9(2) ?
C5 C6 C7 C8 -0.9(3) ?
C6 C7 C8 C9 1.1(4) ?
C7 C8 C9 C4 -0.2(3) ?
C5 C4 C9 C8 -0.9(3) ?
C3 C4 C9 C8 176.7(2) ?
O2 S1 C10 C15 -27.9(2) ?
O1 S1 C10 C15 -161.7(2) ?
N1 S1 C10 C15 85.8(2) ?
O2 S1 C10 C11 153.2(2) ?
O1 S1 C10 C11 19.3(2) ?
N1 S1 C10 C11 -93.2(2) ?
C15 C10 C11 C12 -1.7(3) ?
S1 C10 C11 C12 177.20(10) ?
C10 C11 C12 C13 0.4(3) ?
C11 C12 C13 C14 0.9(3) ?
C12 C13 C14 C15 -0.8(3) ?
C11 C10 C15 C14 1.7(3) ?
S1 C10 C15 C14 -177.2(2) ?
C13 C14 C15 C10 -0.5(3) ?
C2 C3 C17 O3 24.3(3) ?
C4 C3 C17 O3 -153.7(2) ?
C2 C3 C17 C18 -157.3(2) ?
C4 C3 C17 C18 24.7(3) ?
O3 C17 C18 C19 -9.8(3) ?
C3 C17 C18 C19 171.8(2) ?
C17 C18 C19 C20 79.6(2) ?
C18 C19 C20 O4 32.9(3) ?
C18 C19 C20 O5 -150.8(2) ?

loop_
_cod_related_entry_id
_cod_related_entry_database
_cod_related_entry_code
1 ChemSpider 21131699
